data_7712273
loop_
_publ_author_name
'Feng, Haosheng'
'Luo, Shao-Xiong Lennon'
'Croy, Robert G.'
'Essigmann, John M.'
'Swager, Timothy M.'

_publ_section_title
;
 Interaction of <i>N</i>-nitrosamines with binuclear copper complexes for
 luminescent detection.
;
_journal_name_full 'Dalton transactions (Cambridge, England : 2003)'
_journal_paper_doi 10.1039/d2dt03848j
_journal_year 2023
_chemical_formula_sum 'C42 H32 Cl2 Cu N2 O10 P2'
_chemical_formula_weight 921.07
_space_group_crystal_system orthorhombic
_space_group_IT_number 61
_space_group_name_Hall '-P 2ac 2ab'
_space_group_name_H-M_alt 'P b c a'
_atom_sites_solution_hydrogens geom
_atom_sites_solution_primary direct
_atom_sites_solution_secondary difmap
_audit_creation_method SHELXL-2018/3
_audit_update_record
;
2022-11-09 deposited with the CCDC.	2023-01-26 downloaded from the CCDC.
;
_cell_angle_alpha 90
_cell_angle_beta 90
_cell_angle_gamma 90
_cell_formula_units_Z 8
_cell_length_a 14.8421(12)
_cell_length_b 22.3318(16)
_cell_length_c 23.2202(18)
_cell_measurement_reflns_used 9502
_cell_measurement_temperature 100(2)
_cell_measurement_theta_max 31.50
_cell_measurement_theta_min 2.41
_cell_volume 7696.4(10)
_computing_cell_refinement 'SAINT 8.38A (Bruker-AXS, 2017)'
_computing_data_collection 'APEX3 v2017.3.0 (Bruker-AXS, 2017)'
_computing_data_reduction 'SAINT 8.38A (Bruker-AXS, 2017)'
_computing_molecular_graphics 'Bruker SHELXTL'
_computing_publication_material 'Bruker SHELXTL'
_computing_structure_refinement 'SHELXL-2018/3 (Sheldrick, 2018)'
_computing_structure_solution 'SHELXT-2015 (Sheldrick, 2015)'
_diffrn_ambient_temperature 100(2)
_diffrn_detector_area_resol_mean 7.4
_diffrn_measured_fraction_theta_full 0.999
_diffrn_measured_fraction_theta_max 1.000
_diffrn_measurement_device_type 'Bruker Photon3 CPAD'
_diffrn_measurement_method '\f and \w scans'
_diffrn_radiation_type MoK\a
_diffrn_radiation_wavelength 0.71073
_diffrn_reflns_av_R_equivalents 0.0650
_diffrn_reflns_av_unetI/netI 0.0212
_diffrn_reflns_Laue_measured_fraction_full 0.999
_diffrn_reflns_Laue_measured_fraction_max 1.000
_diffrn_reflns_limit_h_max 21
_diffrn_reflns_limit_h_min -21
_diffrn_reflns_limit_k_max 32
_diffrn_reflns_limit_k_min -32
_diffrn_reflns_limit_l_max 34
_diffrn_reflns_limit_l_min -34
_diffrn_reflns_number 305955
_diffrn_reflns_point_group_measured_fraction_full 0.999
_diffrn_reflns_point_group_measured_fraction_max 1.000
_diffrn_reflns_theta_full 25.242
_diffrn_reflns_theta_max 31.506
_diffrn_reflns_theta_min 1.754
_diffrn_source 'I\mS micro-focus sealed tube, multilayer optics'
_exptl_absorpt_coefficient_mu 0.855
_exptl_absorpt_correction_T_max 0.6952
_exptl_absorpt_correction_T_min 0.6175
_exptl_absorpt_correction_type multi-scan
_exptl_absorpt_process_details 'SADABS (Herbst-Irmer et al., 2015)'
_exptl_crystal_colour black
_exptl_crystal_density_diffrn 1.590
_exptl_crystal_density_method 'not measured'
_exptl_crystal_description blade
_exptl_crystal_F_000 3768
_exptl_crystal_recrystallization_method 'Re-crystallisation from solvent: Acetonitrile/Toluene'
_exptl_crystal_size_max 0.260
_exptl_crystal_size_mid 0.125
_exptl_crystal_size_min 0.035
_refine_diff_density_max 0.781
_refine_diff_density_min -0.762
_refine_diff_density_rms 0.081
_refine_ls_extinction_method none
_refine_ls_goodness_of_fit_ref 1.085
_refine_ls_hydrogen_treatment constr
_refine_ls_matrix_type full
_refine_ls_number_parameters 532
_refine_ls_number_reflns 12818
_refine_ls_number_restraints 0
_refine_ls_restrained_S_all 1.085
_refine_ls_R_factor_all 0.0550
_refine_ls_R_factor_gt 0.0417
_refine_ls_shift/su_max 0.003
_refine_ls_shift/su_mean 0.000
_refine_ls_structure_factor_coef Fsqd
_refine_ls_weighting_details 'w=1/[\s^2^(Fo^2^)+(0.0401P)^2^+9.7500P] where P=(Fo^2^+2Fc^2^)/3'
_refine_ls_weighting_scheme calc
_refine_ls_wR_factor_gt 0.0977
_refine_ls_wR_factor_ref 0.1055
_reflns_Friedel_coverage 0.000
_reflns_number_gt 10704
_reflns_number_total 12818
_reflns_threshold_expression 'I > 2\s(I)'
_cod_data_source_file d2dt03848j2.cif
_cod_data_source_block P21140
_cod_database_code 7712273
_shelx_shelxl_version_number 2018/3
_shelx_space_group_comment
; 
The symmetry employed for this shelxl refinement is uniquely defined 
by the following loop, which should always be used as a source of 
symmetry information in preference to the above space-group names. 
They are only intended as comments. 
;
_shelx_estimated_absorpt_t_min 0.808
_shelx_estimated_absorpt_t_max 0.971

loop_
_space_group_symop_operation_xyz
'x, y, z'
'-x+1/2, -y, z+1/2'
'-x, y+1/2, -z+1/2'
'x+1/2, -y+1/2, -z'
'-x, -y, -z'
'x-1/2, y, -z-1/2'
'x, -y-1/2, z-1/2'
'-x-1/2, y-1/2, z'

loop_
_atom_site_label
_atom_site_type_symbol
_atom_site_fract_x
_atom_site_fract_y
_atom_site_fract_z
_atom_site_U_iso_or_equiv
_atom_site_adp_type
_atom_site_occupancy
_atom_site_site_symmetry_order
_atom_site_calc_flag
_atom_site_refinement_flags_posn
_atom_site_refinement_flags_adp
_atom_site_refinement_flags_occupancy
_atom_site_disorder_assembly
_atom_site_disorder_group
Cu1 Cu 0.28402(2) 0.69832(2) 0.24744(2) 0.01504(5) Uani 1 1 d . . . . .
P1 P 0.28142(3) 0.61520(2) 0.34812(2) 0.01337(8) Uani 1 1 d . . . . .
O1 O 0.28033(8) 0.68046(5) 0.32939(5) 0.0163(2) Uani 1 1 d . . . . .
N1 N 0.28833(10) 0.60977(6) 0.23526(6) 0.0151(3) Uani 1 1 d . . . . .
C1 C 0.30148(11) 0.57415(7) 0.28079(7) 0.0138(3) Uani 1 1 d . . . . .
C2 C 0.32595(11) 0.51286(7) 0.27499(7) 0.0144(3) Uani 1 1 d . . . . .
C3 C 0.34518(11) 0.47431(8) 0.32220(8) 0.0162(3) Uani 1 1 d . . . . .
H3 H 0.340968 0.489046 0.360485 0.019 Uiso 1 1 calc R U . . .
C4 C 0.36971(12) 0.41617(8) 0.31266(8) 0.0189(3) Uani 1 1 d . . . . .
H4 H 0.382097 0.390826 0.344547 0.023 Uiso 1 1 calc R U . . .
C5 C 0.37697(12) 0.39303(8) 0.25600(8) 0.0199(3) Uani 1 1 d . . . . .
H5 H 0.394590 0.352587 0.250147 0.024 Uiso 1 1 calc R U . . .
C6 C 0.35854(12) 0.42908(8) 0.20963(8) 0.0189(3) Uani 1 1 d . . . . .
H6 H 0.363037 0.413364 0.171727 0.023 Uiso 1 1 calc R U . . .
C7 C 0.33285(11) 0.48958(8) 0.21786(7) 0.0161(3) Uani 1 1 d . . . . .
C8 C 0.31368(12) 0.52792(8) 0.17117(8) 0.0188(3) Uani 1 1 d . . . . .
H8 H 0.314989 0.512784 0.132948 0.023 Uiso 1 1 calc R U . . .
C9 C 0.29321(12) 0.58681(8) 0.18071(7) 0.0182(3) Uani 1 1 d . . . . .
H9 H 0.282140 0.612338 0.148754 0.022 Uiso 1 1 calc R U . . .
C11 C 0.17509(11) 0.59298(8) 0.37825(7) 0.0151(3) Uani 1 1 d . . . . .
C12 C 0.15885(12) 0.53522(8) 0.39960(8) 0.0178(3) Uani 1 1 d . . . . .
H12 H 0.204676 0.505566 0.397902 0.021 Uiso 1 1 calc R U . . .
C13 C 0.07520(12) 0.52163(8) 0.42329(8) 0.0202(3) Uani 1 1 d . . . . .
H13 H 0.064120 0.482641 0.438044 0.024 Uiso 1 1 calc R U . . .
C14 C 0.00774(12) 0.56477(9) 0.42551(8) 0.0210(3) Uani 1 1 d . . . . .
H14 H -0.049513 0.555050 0.441238 0.025 Uiso 1 1 calc R U . . .
C15 C 0.02403(12) 0.62200(9) 0.40475(9) 0.0233(4) Uani 1 1 d . . . . .
H15 H -0.021940 0.651530 0.406670 0.028 Uiso 1 1 calc R U . . .
C16 C 0.10752(12) 0.63633(8) 0.38109(8) 0.0199(3) Uani 1 1 d . . . . .
H16 H 0.118448 0.675562 0.366910 0.024 Uiso 1 1 calc R U . . .
C21 C 0.36956(11) 0.59965(8) 0.39846(7) 0.0160(3) Uani 1 1 d . . . . .
C22 C 0.35352(12) 0.57515(8) 0.45286(8) 0.0194(3) Uani 1 1 d . . . . .
H22 H 0.293973 0.564920 0.464188 0.023 Uiso 1 1 calc R U . . .
C23 C 0.42528(13) 0.56581(9) 0.49035(8) 0.0232(4) Uani 1 1 d . . . . .
H23 H 0.414737 0.548721 0.527210 0.028 Uiso 1 1 calc R U . . .
C24 C 0.51232(13) 0.58137(9) 0.47413(9) 0.0250(4) Uani 1 1 d . . . . .
H24 H 0.560920 0.575510 0.500156 0.030 Uiso 1 1 calc R U . . .
C25 C 0.52835(13) 0.60540(10) 0.42011(9) 0.0266(4) Uani 1 1 d . . . . .
H25 H 0.587948 0.615821 0.409054 0.032 Uiso 1 1 calc R U . . .
C26 C 0.45731(12) 0.61427(9) 0.38206(9) 0.0225(4) Uani 1 1 d . . . . .
H26 H 0.468492 0.630298 0.344840 0.027 Uiso 1 1 calc R U . . .
P2 P 0.30553(3) 0.77559(2) 0.14399(2) 0.01357(8) Uani 1 1 d . . . . .
O2 O 0.27481(8) 0.71491(6) 0.16579(5) 0.0165(2) Uani 1 1 d . . . . .
N2 N 0.31152(10) 0.78581(6) 0.25664(6) 0.0149(3) Uani 1 1 d . . . . .
C31 C 0.33148(11) 0.81772(7) 0.20967(7) 0.0149(3) Uani 1 1 d . . . . .
C32 C 0.36218(11) 0.87793(7) 0.21236(7) 0.0158(3) Uani 1 1 d . . . . .
C33 C 0.38237(12) 0.91274(8) 0.16294(8) 0.0191(3) Uani 1 1 d . . . . .
H33 H 0.376209 0.895684 0.125670 0.023 Uiso 1 1 calc R U . . .
C34 C 0.41073(13) 0.97088(8) 0.16865(9) 0.0222(4) Uani 1 1 d . . . . .
H34 H 0.423255 0.993979 0.135242 0.027 Uiso 1 1 calc R U . . .
C35 C 0.42147(13) 0.99671(8) 0.22367(9) 0.0232(4) Uani 1 1 d . . . . .
H35 H 0.441410 1.036979 0.227056 0.028 Uiso 1 1 calc R U . . .
C36 C 0.40332(12) 0.96405(8) 0.27226(9) 0.0217(3) Uani 1 1 d . . . . .
H36 H 0.411937 0.981566 0.309135 0.026 Uiso 1 1 calc R U . . .
C37 C 0.37167(12) 0.90414(8) 0.26789(8) 0.0176(3) Uani 1 1 d . . . . .
C38 C 0.34854(12) 0.86936(8) 0.31655(8) 0.0190(3) Uani 1 1 d . . . . .
H38 H 0.353081 0.886113 0.354045 0.023 Uiso 1 1 calc R U . . .
C39 C 0.31959(12) 0.81156(8) 0.30977(8) 0.0182(3) Uani 1 1 d . . . . .
H39 H 0.304686 0.788725 0.342944 0.022 Uiso 1 1 calc R U . . .
C41 C 0.21367(11) 0.81264(8) 0.10905(7) 0.0149(3) Uani 1 1 d . . . . .
C42 C 0.12769(12) 0.79721(8) 0.12831(8) 0.0173(3) Uani 1 1 d . . . . .
H42 H 0.120543 0.767132 0.156872 0.021 Uiso 1 1 calc R U . . .
C43 C 0.05257(12) 0.82588(9) 0.10567(8) 0.0200(3) Uani 1 1 d . . . . .
H43 H -0.005887 0.815777 0.119204 0.024 Uiso 1 1 calc R U . . .
C44 C 0.06267(12) 0.86924(9) 0.06333(8) 0.0207(3) Uani 1 1 d . . . . .
H44 H 0.011119 0.888458 0.047629 0.025 Uiso 1 1 calc R U . . .
C45 C 0.14843(13) 0.88460(9) 0.04385(9) 0.0231(4) Uani 1 1 d . . . . .
H45 H 0.155246 0.914453 0.015031 0.028 Uiso 1 1 calc R U . . .
C46 C 0.22394(12) 0.85637(8) 0.06644(8) 0.0192(3) Uani 1 1 d . . . . .
H46 H 0.282351 0.866721 0.052993 0.023 Uiso 1 1 calc R U . . .
C51 C 0.39863(11) 0.77533(7) 0.09541(7) 0.0159(3) Uani 1 1 d . . . . .
C52 C 0.48627(12) 0.79045(8) 0.11226(8) 0.0185(3) Uani 1 1 d . . . . .
H52 H 0.498384 0.801250 0.151068 0.022 Uiso 1 1 calc R U . . .
C53 C 0.55552(13) 0.78958(8) 0.07193(9) 0.0220(4) Uani 1 1 d . . . . .
H53 H 0.614974 0.800277 0.083074 0.026 Uiso 1 1 calc R U . . .
C54 C 0.53781(13) 0.77307(9) 0.01531(9) 0.0247(4) Uani 1 1 d . . . . .
H54 H 0.585271 0.772454 -0.012129 0.030 Uiso 1 1 calc R U . . .
C55 C 0.45105(14) 0.75749(9) -0.00129(9) 0.0257(4) Uani 1 1 d . . . . .
H55 H 0.439384 0.746327 -0.040059 0.031 Uiso 1 1 calc R U . . .
C56 C 0.38140(12) 0.75817(8) 0.03846(8) 0.0204(3) Uani 1 1 d . . . . .
H56 H 0.322222 0.747032 0.027119 0.024 Uiso 1 1 calc R U . . .
Cl1 Cl 0.53206(3) 0.70247(2) 0.25010(2) 0.01739(8) Uani 1 1 d . . . . .
O3 O 0.46282(10) 0.69198(7) 0.20766(7) 0.0282(3) Uani 1 1 d . . . . .
O4 O 0.49062(9) 0.72929(7) 0.30005(6) 0.0274(3) Uani 1 1 d . . . . .
O5 O 0.60008(10) 0.74232(7) 0.22694(7) 0.0308(3) Uani 1 1 d . . . . .
O6 O 0.57449(12) 0.64702(8) 0.26532(7) 0.0354(4) Uani 1 1 d . . . . .
Cl2 Cl 0.23449(3) 0.40123(2) 0.49083(2) 0.02158(9) Uani 1 1 d . . . . .
O7 O 0.29463(10) 0.41608(7) 0.44432(6) 0.0294(3) Uani 1 1 d . . . . .
O8 O 0.14917(10) 0.38222(8) 0.46721(7) 0.0339(4) Uani 1 1 d . . . . .
O9 O 0.27265(11) 0.35412(8) 0.52522(8) 0.0408(4) Uani 1 1 d . . . . .
O10 O 0.22087(12) 0.45399(9) 0.52569(8) 0.0432(4) Uani 1 1 d . . . . .

loop_
_atom_site_aniso_label
_atom_site_aniso_U_11
_atom_site_aniso_U_22
_atom_site_aniso_U_33
_atom_site_aniso_U_23
_atom_site_aniso_U_13
_atom_site_aniso_U_12
Cu1 0.01772(10) 0.01167(9) 0.01573(10) 0.00176(7) -0.00123(7) -0.00024(7)
P1 0.01282(18) 0.01222(18) 0.01508(18) 0.00067(14) 0.00030(14) 0.00097(14)
O1 0.0193(6) 0.0128(5) 0.0169(5) 0.0011(4) 0.0012(4) 0.0014(4)
N1 0.0149(6) 0.0141(6) 0.0164(6) 0.0006(5) 0.0000(5) -0.0004(5)
C1 0.0120(7) 0.0134(7) 0.0161(7) 0.0007(5) 0.0006(5) 0.0004(5)
C2 0.0113(7) 0.0135(7) 0.0184(7) 0.0006(6) 0.0016(5) 0.0006(5)
C3 0.0147(7) 0.0146(7) 0.0194(7) 0.0014(6) 0.0012(6) 0.0013(6)
C4 0.0157(7) 0.0162(8) 0.0247(8) 0.0021(6) 0.0010(6) 0.0012(6)
C5 0.0180(8) 0.0132(7) 0.0284(9) -0.0011(6) 0.0014(7) 0.0021(6)
C6 0.0178(8) 0.0161(8) 0.0228(8) -0.0036(6) 0.0038(6) 0.0001(6)
C7 0.0149(7) 0.0146(7) 0.0187(7) -0.0007(6) 0.0012(6) -0.0014(6)
C8 0.0213(8) 0.0181(8) 0.0170(7) -0.0009(6) 0.0016(6) -0.0023(6)
C9 0.0215(8) 0.0179(8) 0.0153(7) 0.0006(6) -0.0004(6) -0.0012(6)
C11 0.0130(7) 0.0168(7) 0.0153(7) -0.0005(6) -0.0001(5) 0.0004(6)
C12 0.0170(7) 0.0158(7) 0.0206(8) -0.0006(6) 0.0012(6) 0.0010(6)
C13 0.0185(8) 0.0200(8) 0.0221(8) -0.0021(6) 0.0019(6) -0.0048(6)
C14 0.0136(7) 0.0286(9) 0.0209(8) -0.0018(7) 0.0008(6) -0.0025(7)
C15 0.0149(8) 0.0277(9) 0.0273(9) 0.0025(7) 0.0023(7) 0.0064(7)
C16 0.0182(8) 0.0198(8) 0.0218(8) 0.0024(6) 0.0015(6) 0.0041(6)
C21 0.0150(7) 0.0141(7) 0.0191(7) -0.0012(6) -0.0021(6) 0.0005(6)
C22 0.0165(8) 0.0219(8) 0.0196(8) 0.0012(6) -0.0006(6) 0.0028(6)
C23 0.0243(9) 0.0253(9) 0.0200(8) 0.0000(7) -0.0052(7) 0.0051(7)
C24 0.0201(8) 0.0245(9) 0.0305(10) -0.0060(7) -0.0091(7) 0.0055(7)
C25 0.0140(8) 0.0305(10) 0.0351(10) -0.0036(8) -0.0032(7) -0.0020(7)
C26 0.0174(8) 0.0244(9) 0.0258(9) 0.0017(7) 0.0008(7) -0.0029(7)
P2 0.01244(18) 0.01211(17) 0.01617(18) 0.00131(14) -0.00128(14) -0.00051(14)
O2 0.0185(6) 0.0139(5) 0.0172(5) 0.0017(4) -0.0020(4) -0.0020(4)
N2 0.0132(6) 0.0142(6) 0.0173(6) 0.0009(5) -0.0014(5) 0.0017(5)
C31 0.0115(7) 0.0138(7) 0.0192(7) 0.0005(6) -0.0006(5) 0.0012(5)
C32 0.0126(7) 0.0130(7) 0.0218(8) -0.0005(6) -0.0005(6) 0.0008(6)
C33 0.0174(8) 0.0157(8) 0.0241(8) 0.0005(6) 0.0000(6) -0.0007(6)
C34 0.0203(8) 0.0164(8) 0.0298(9) 0.0015(7) 0.0031(7) -0.0025(6)
C35 0.0194(8) 0.0140(8) 0.0363(10) -0.0035(7) 0.0032(7) -0.0017(6)
C36 0.0180(8) 0.0178(8) 0.0292(9) -0.0072(7) -0.0001(7) -0.0001(6)
C37 0.0139(7) 0.0164(7) 0.0226(8) -0.0021(6) -0.0005(6) 0.0021(6)
C38 0.0171(8) 0.0184(8) 0.0216(8) -0.0035(6) -0.0018(6) 0.0035(6)
C39 0.0177(8) 0.0181(8) 0.0189(8) -0.0007(6) -0.0011(6) 0.0035(6)
C41 0.0119(7) 0.0158(7) 0.0170(7) 0.0001(6) -0.0007(5) 0.0002(5)
C42 0.0148(7) 0.0182(8) 0.0190(7) 0.0000(6) -0.0002(6) -0.0012(6)
C43 0.0127(7) 0.0247(9) 0.0225(8) -0.0040(7) -0.0006(6) 0.0007(6)
C44 0.0151(7) 0.0240(9) 0.0231(8) -0.0019(7) -0.0042(6) 0.0048(6)
C45 0.0186(8) 0.0253(9) 0.0254(9) 0.0066(7) -0.0010(7) 0.0032(7)
C46 0.0137(7) 0.0216(8) 0.0223(8) 0.0058(6) -0.0004(6) 0.0011(6)
C51 0.0141(7) 0.0129(7) 0.0206(8) 0.0003(6) 0.0010(6) 0.0012(6)
C52 0.0158(7) 0.0158(8) 0.0238(8) -0.0002(6) 0.0006(6) 0.0003(6)
C53 0.0150(8) 0.0183(8) 0.0326(10) -0.0019(7) 0.0038(7) -0.0018(6)
C54 0.0227(9) 0.0220(9) 0.0294(9) -0.0009(7) 0.0090(7) 0.0021(7)
C55 0.0255(9) 0.0287(10) 0.0230(9) -0.0057(7) 0.0038(7) 0.0036(8)
C56 0.0181(8) 0.0204(8) 0.0226(8) -0.0029(6) -0.0003(6) 0.0020(6)
Cl1 0.01340(17) 0.01812(18) 0.02063(18) -0.00120(14) -0.00087(14) -0.00023(13)
O3 0.0199(7) 0.0355(8) 0.0293(7) -0.0059(6) -0.0064(5) -0.0024(6)
O4 0.0180(6) 0.0343(8) 0.0299(7) -0.0112(6) 0.0024(5) 0.0003(6)
O5 0.0253(7) 0.0296(8) 0.0374(8) -0.0057(6) 0.0081(6) -0.0134(6)
O6 0.0337(8) 0.0334(8) 0.0391(9) 0.0105(7) 0.0067(7) 0.0171(7)
Cl2 0.01316(17) 0.0302(2) 0.02141(19) 0.00321(16) -0.00051(14) -0.00026(16)
O7 0.0213(7) 0.0397(9) 0.0272(7) 0.0072(6) 0.0069(5) 0.0034(6)
O8 0.0154(6) 0.0428(9) 0.0434(9) 0.0034(7) -0.0094(6) -0.0032(6)
O9 0.0255(8) 0.0477(10) 0.0491(10) 0.0280(8) -0.0112(7) -0.0061(7)
O10 0.0409(10) 0.0518(11) 0.0370(9) -0.0181(8) 0.0072(7) -0.0021(8)

loop_
_atom_type_symbol
_atom_type_description
_atom_type_scat_dispersion_real
_atom_type_scat_dispersion_imag
_atom_type_scat_source
C C 0.0033 0.0016 'International Tables Vol C Tables 4.2.6.8 and 6.1.1.4'
H H 0.0000 0.0000 'International Tables Vol C Tables 4.2.6.8 and 6.1.1.4'
N N 0.0061 0.0033 'International Tables Vol C Tables 4.2.6.8 and 6.1.1.4'
O O 0.0106 0.0060 'International Tables Vol C Tables 4.2.6.8 and 6.1.1.4'
P P 0.1023 0.0942 'International Tables Vol C Tables 4.2.6.8 and 6.1.1.4'
Cl Cl 0.1484 0.1585 'International Tables Vol C Tables 4.2.6.8 and 6.1.1.4'
Cu Cu 0.3201 1.2651 'International Tables Vol C Tables 4.2.6.8 and 6.1.1.4'

loop_
_geom_angle_atom_site_label_1
_geom_angle_atom_site_label_2
_geom_angle_atom_site_label_3
_geom_angle
_geom_angle_site_symmetry_1
_geom_angle_site_symmetry_3
_geom_angle_publ_flag
O2 Cu1 O1 174.29(5) . . ?
O2 Cu1 N1 93.04(6) . . ?
O1 Cu1 N1 86.36(6) . . ?
O2 Cu1 N2 86.12(5) . . ?
O1 Cu1 N2 95.80(6) . . ?
N1 Cu1 N2 166.30(6) . . ?
O1 P1 C21 112.38(8) . . ?
O1 P1 C11 111.51(8) . . ?
C21 P1 C11 109.55(8) . . ?
O1 P1 C1 103.68(7) . . ?
C21 P1 C1 109.93(8) . . ?
C11 P1 C1 109.63(8) . . ?
P1 O1 Cu1 118.42(7) . . ?
C1 N1 C9 120.07(15) . . ?
C1 N1 Cu1 118.78(12) . . ?
C9 N1 Cu1 120.23(12) . . ?
N1 C1 C2 122.34(15) . . ?
N1 C1 P1 110.63(12) . . ?
C2 C1 P1 127.02(12) . . ?
C1 C2 C3 124.09(15) . . ?
C1 C2 C7 117.15(15) . . ?
C3 C2 C7 118.75(15) . . ?
C4 C3 C2 120.23(16) . . ?
C4 C3 H3 119.9 . . ?
C2 C3 H3 119.9 . . ?
C3 C4 C5 121.14(17) . . ?
C3 C4 H4 119.4 . . ?
C5 C4 H4 119.4 . . ?
C6 C5 C4 119.94(16) . . ?
C6 C5 H5 120.0 . . ?
C4 C5 H5 120.0 . . ?
C5 C6 C7 120.50(16) . . ?
C5 C6 H6 119.8 . . ?
C7 C6 H6 119.8 . . ?
C8 C7 C6 121.97(16) . . ?
C8 C7 C2 118.59(15) . . ?
C6 C7 C2 119.44(16) . . ?
C9 C8 C7 120.27(16) . . ?
C9 C8 H8 119.9 . . ?
C7 C8 H8 119.9 . . ?
C8 C9 N1 121.46(16) . . ?
C8 C9 H9 119.3 . . ?
N1 C9 H9 119.3 . . ?
C16 C11 C12 119.84(16) . . ?
C16 C11 P1 117.28(13) . . ?
C12 C11 P1 122.86(13) . . ?
C13 C12 C11 119.57(16) . . ?
C13 C12 H12 120.2 . . ?
C11 C12 H12 120.2 . . ?
C14 C13 C12 120.41(17) . . ?
C14 C13 H13 119.8 . . ?
C12 C13 H13 119.8 . . ?
C15 C14 C13 119.99(17) . . ?
C15 C14 H14 120.0 . . ?
C13 C14 H14 120.0 . . ?
C14 C15 C16 120.26(17) . . ?
C14 C15 H15 119.9 . . ?
C16 C15 H15 119.9 . . ?
C15 C16 C11 119.92(17) . . ?
C15 C16 H16 120.0 . . ?
C11 C16 H16 120.0 . . ?
C26 C21 C22 119.82(16) . . ?
C26 C21 P1 117.31(14) . . ?
C22 C21 P1 122.85(13) . . ?
C23 C22 C21 119.61(17) . . ?
C23 C22 H22 120.2 . . ?
C21 C22 H22 120.2 . . ?
C24 C23 C22 120.30(18) . . ?
C24 C23 H23 119.9 . . ?
C22 C23 H23 119.9 . . ?
C25 C24 C23 120.13(18) . . ?
C25 C24 H24 119.9 . . ?
C23 C24 H24 119.9 . . ?
C24 C25 C26 120.05(18) . . ?
C24 C25 H25 120.0 . . ?
C26 C25 H25 120.0 . . ?
C25 C26 C21 120.07(18) . . ?
C25 C26 H26 120.0 . . ?
C21 C26 H26 120.0 . . ?
O2 P2 C51 116.17(8) . . ?
O2 P2 C41 109.60(8) . . ?
C51 P2 C41 107.76(8) . . ?
O2 P2 C31 104.13(7) . . ?
C51 P2 C31 111.41(8) . . ?
C41 P2 C31 107.46(8) . . ?
P2 O2 Cu1 118.45(7) . . ?
C31 N2 C39 119.55(15) . . ?
C31 N2 Cu1 118.51(11) . . ?
C39 N2 Cu1 121.57(12) . . ?
N2 C31 C32 122.67(16) . . ?
N2 C31 P2 111.03(12) . . ?
C32 C31 P2 126.13(13) . . ?
C33 C32 C31 123.43(16) . . ?
C33 C32 C37 119.13(16) . . ?
C31 C32 C37 117.44(16) . . ?
C34 C33 C32 120.38(17) . . ?
C34 C33 H33 119.8 . . ?
C32 C33 H33 119.8 . . ?
C33 C34 C35 120.62(18) . . ?
C33 C34 H34 119.7 . . ?
C35 C34 H34 119.7 . . ?
C36 C35 C34 120.38(17) . . ?
C36 C35 H35 119.8 . . ?
C34 C35 H35 119.8 . . ?
C35 C36 C37 120.47(18) . . ?
C35 C36 H36 119.8 . . ?
C37 C36 H36 119.8 . . ?
C38 C37 C36 122.71(17) . . ?
C38 C37 C32 118.31(16) . . ?
C36 C37 C32 118.99(17) . . ?
C39 C38 C37 120.15(17) . . ?
C39 C38 H38 119.9 . . ?
C37 C38 H38 119.9 . . ?
N2 C39 C38 121.87(17) . . ?
N2 C39 H39 119.1 . . ?
C38 C39 H39 119.1 . . ?
C42 C41 C46 119.91(15) . . ?
C42 C41 P2 115.94(13) . . ?
C46 C41 P2 124.10(13) . . ?
C43 C42 C41 119.94(16) . . ?
C43 C42 H42 120.0 . . ?
C41 C42 H42 120.0 . . ?
C44 C43 C42 120.19(17) . . ?
C44 C43 H43 119.9 . . ?
C42 C43 H43 119.9 . . ?
C43 C44 C45 120.01(17) . . ?
C43 C44 H44 120.0 . . ?
C45 C44 H44 120.0 . . ?
C46 C45 C44 120.18(17) . . ?
C46 C45 H45 119.9 . . ?
C44 C45 H45 119.9 . . ?
C45 C46 C41 119.75(16) . . ?
C45 C46 H46 120.1 . . ?
C41 C46 H46 120.1 . . ?
C52 C51 C56 119.98(16) . . ?
C52 C51 P2 122.85(14) . . ?
C56 C51 P2 117.17(13) . . ?
C53 C52 C51 119.70(17) . . ?
C53 C52 H52 120.2 . . ?
C51 C52 H52 120.2 . . ?
C54 C53 C52 120.04(18) . . ?
C54 C53 H53 120.0 . . ?
C52 C53 H53 120.0 . . ?
C55 C54 C53 120.29(18) . . ?
C55 C54 H54 119.9 . . ?
C53 C54 H54 119.9 . . ?
C56 C55 C54 120.27(18) . . ?
C56 C55 H55 119.9 . . ?
C54 C55 H55 119.9 . . ?
C55 C56 C51 119.71(17) . . ?
C55 C56 H56 120.1 . . ?
C51 C56 H56 120.1 . . ?
O6 Cl1 O3 109.93(10) . . ?
O6 Cl1 O4 110.34(10) . . ?
O3 Cl1 O4 108.23(9) . . ?
O6 Cl1 O5 108.42(10) . . ?
O3 Cl1 O5 110.03(10) . . ?
O4 Cl1 O5 109.90(9) . . ?
O9 Cl2 O7 109.94(10) . . ?
O9 Cl2 O10 109.95(12) . . ?
O7 Cl2 O10 108.62(11) . . ?
O9 Cl2 O8 109.97(10) . . ?
O7 Cl2 O8 109.06(10) . . ?
O10 Cl2 O8 109.27(11) . . ?

loop_
_geom_bond_atom_site_label_1
_geom_bond_atom_site_label_2
_geom_bond_distance
_geom_bond_site_symmetry_2
_geom_bond_publ_flag
Cu1 O2 1.9367(12) . ?
Cu1 O1 1.9451(12) . ?
Cu1 N1 1.9985(15) . ?
Cu1 N2 2.0075(15) . ?
P1 O1 1.5211(13) . ?
P1 C21 1.7882(17) . ?
P1 C11 1.7961(17) . ?
P1 C1 1.8368(17) . ?
N1 C1 1.337(2) . ?
N1 C9 1.368(2) . ?
C1 C2 1.422(2) . ?
C2 C3 1.423(2) . ?
C2 C7 1.428(2) . ?
C3 C4 1.366(2) . ?
C3 H3 0.9500 . ?
C4 C5 1.418(3) . ?
C4 H4 0.9500 . ?
C5 C6 1.372(3) . ?
C5 H5 0.9500 . ?
C6 C7 1.417(2) . ?
C6 H6 0.9500 . ?
C7 C8 1.410(2) . ?
C8 C9 1.368(2) . ?
C8 H8 0.9500 . ?
C9 H9 0.9500 . ?
C11 C16 1.396(2) . ?
C11 C12 1.403(2) . ?
C12 C13 1.391(2) . ?
C12 H12 0.9500 . ?
C13 C14 1.391(3) . ?
C13 H13 0.9500 . ?
C14 C15 1.387(3) . ?
C14 H14 0.9500 . ?
C15 C16 1.393(3) . ?
C15 H15 0.9500 . ?
C16 H16 0.9500 . ?
C21 C26 1.396(2) . ?
C21 C22 1.397(2) . ?
C22 C23 1.391(2) . ?
C22 H22 0.9500 . ?
C23 C24 1.390(3) . ?
C23 H23 0.9500 . ?
C24 C25 1.385(3) . ?
C24 H24 0.9500 . ?
C25 C26 1.390(3) . ?
C25 H25 0.9500 . ?
C26 H26 0.9500 . ?
P2 O2 1.5167(13) . ?
P2 C51 1.7838(17) . ?
P2 C41 1.7892(17) . ?
P2 C31 1.8329(17) . ?
N2 C31 1.336(2) . ?
N2 C39 1.366(2) . ?
C31 C32 1.421(2) . ?
C32 C33 1.418(2) . ?
C32 C37 1.423(2) . ?
C33 C34 1.371(2) . ?
C33 H33 0.9500 . ?
C34 C35 1.411(3) . ?
C34 H34 0.9500 . ?
C35 C36 1.370(3) . ?
C35 H35 0.9500 . ?
C36 C37 1.421(2) . ?
C36 H36 0.9500 . ?
C37 C38 1.414(3) . ?
C38 C39 1.369(3) . ?
C38 H38 0.9500 . ?
C39 H39 0.9500 . ?
C41 C42 1.395(2) . ?
C41 C46 1.399(2) . ?
C42 C43 1.389(2) . ?
C42 H42 0.9500 . ?
C43 C44 1.388(3) . ?
C43 H43 0.9500 . ?
C44 C45 1.394(3) . ?
C44 H44 0.9500 . ?
C45 C46 1.389(2) . ?
C45 H45 0.9500 . ?
C46 H46 0.9500 . ?
C51 C52 1.400(2) . ?
C51 C56 1.400(2) . ?
C52 C53 1.391(3) . ?
C52 H52 0.9500 . ?
C53 C54 1.391(3) . ?
C53 H53 0.9500 . ?
C54 C55 1.388(3) . ?
C54 H54 0.9500 . ?
C55 C56 1.386(3) . ?
C55 H55 0.9500 . ?
C56 H56 0.9500 . ?
Cl1 O6 1.4336(16) . ?
Cl1 O3 1.4430(14) . ?
Cl1 O4 1.4431(14) . ?
Cl1 O5 1.4491(15) . ?
Cl2 O9 1.4370(16) . ?
Cl2 O7 1.4398(15) . ?
Cl2 O10 1.4437(18) . ?
Cl2 O8 1.4439(15) . ?
